data_1555918
loop_
_publ_author_name
'Peng, Jianwen'
'Gao, Yang'
'Hu, Weigao'
'Gao, Yinglan'
'Hu, Miao'
'Wu, Wanqing'
'Ren, Yanwei'
'Jiang, Huanfeng'

_publ_section_title
;
 Palladium-Catalyzed Multicomponent Reaction (MCR) of Propargylic
 Carbonates with Isocyanides.
;
_journal_issue 22
_journal_name_full 'Organic letters'
_journal_page_first 5924
_journal_page_last 5927
_journal_paper_doi 10.1021/acs.orglett.6b02999
_journal_volume 18
_journal_year 2016
_chemical_formula_sum 'C24 H34 Br N3 O'
_chemical_formula_weight 460.45
_space_group_IT_number 14
_space_group_name_Hall '-P 2ybc'
_space_group_name_H-M_alt 'P 1 21/c 1'
_symmetry_cell_setting monoclinic
_symmetry_space_group_name_H-M 'P 1 21/c 1'
_atom_sites_solution_hydrogens geom
_atom_sites_solution_primary direct
_atom_sites_solution_secondary difmap
_audit_creation_method SHELXL-97
_cell_angle_alpha 90.00
_cell_angle_beta 93.8370(10)
_cell_angle_gamma 90.00
_cell_formula_units_Z 4
_cell_length_a 7.05570(10)
_cell_length_b 18.3411(3)
_cell_length_c 18.3448(3)
_cell_measurement_reflns_used 4156
_cell_measurement_temperature 293(2)
_cell_measurement_theta_max 66.99
_cell_measurement_theta_min 3.41
_cell_volume 2368.67(6)
_computing_structure_refinement 'SHELXL-97 (Sheldrick, 1997)'
_computing_structure_solution 'SHELXS-97 (Sheldrick, 1990)'
_diffrn_ambient_temperature 293(2)
_diffrn_measured_fraction_theta_full 0.983
_diffrn_measured_fraction_theta_max 0.983
_diffrn_measurement_device_type 'Bruker Smart Aepex CCD'
_diffrn_radiation_monochromator graphite
_diffrn_radiation_source 'fine-focus sealed tube'
_diffrn_radiation_type CuK\a
_diffrn_radiation_wavelength 1.54178
_diffrn_reflns_av_R_equivalents 0.0273
_diffrn_reflns_av_sigmaI/netI 0.0297
_diffrn_reflns_limit_h_max 7
_diffrn_reflns_limit_h_min -8
_diffrn_reflns_limit_k_max 21
_diffrn_reflns_limit_k_min -18
_diffrn_reflns_limit_l_max 15
_diffrn_reflns_limit_l_min -21
_diffrn_reflns_number 9816
_diffrn_reflns_theta_full 66.99
_diffrn_reflns_theta_max 66.99
_diffrn_reflns_theta_min 3.41
_exptl_absorpt_coefficient_mu 2.500
_exptl_absorpt_correction_T_max 1.0000
_exptl_absorpt_correction_T_min 0.6348
_exptl_crystal_colour colorless
_exptl_crystal_density_diffrn 1.291
_exptl_crystal_density_method 'not measured'
_exptl_crystal_description block
_exptl_crystal_F_000 968
_exptl_crystal_size_max 0.15
_exptl_crystal_size_mid 0.12
_exptl_crystal_size_min 0.10
_refine_diff_density_max 0.360
_refine_diff_density_min -0.491
_refine_diff_density_rms 0.053
_refine_ls_extinction_method none
_refine_ls_goodness_of_fit_ref 1.026
_refine_ls_hydrogen_treatment mixed
_refine_ls_matrix_type full
_refine_ls_number_parameters 262
_refine_ls_number_reflns 4156
_refine_ls_number_restraints 0
_refine_ls_restrained_S_all 1.026
_refine_ls_R_factor_all 0.0407
_refine_ls_R_factor_gt 0.0329
_refine_ls_shift/su_max 0.002
_refine_ls_shift/su_mean 0.000
_refine_ls_structure_factor_coef Fsqd
_refine_ls_weighting_details 'calc w=1/[\s^2^(Fo^2^)+(0.0438P)^2^+1.1642P] where P=(Fo^2^+2Fc^2^)/3'
_refine_ls_weighting_scheme calc
_refine_ls_wR_factor_gt 0.0814
_refine_ls_wR_factor_ref 0.0873
_reflns_number_gt 3562
_reflns_number_total 4156
_reflns_threshold_expression >2sigma(I)
_cod_data_source_file ol6b02999_si_002.cif
_cod_data_source_block pjw
_cod_depositor_comments
;
The following automatic conversions were performed:

data item '_symmetry_cell_setting' value 'Monoclinic' was changed to
'monoclinic' in accordance with the
/home/saulius/struct/COD-crude-data/automatic-downloads/DataCite-retrospective/ACS/depositions/lib/dictionaries/cif_core.dic
dictionary named 'cif_core.dic' version 2.4.2 last updated on
2011-04-26.

Automatic conversion script
Id: cif_fix_values 6909 2019-04-08 15:41:33Z antanas 
;
_cod_original_sg_symbol_H-M P2(1)/c
_cod_database_code 1555918

loop_
_symmetry_equiv_pos_as_xyz
'x, y, z'
'-x, y+1/2, -z+1/2'
'-x, -y, -z'
'x, -y-1/2, z-1/2'

loop_
_atom_site_label
_atom_site_type_symbol
_atom_site_fract_x
_atom_site_fract_y
_atom_site_fract_z
_atom_site_U_iso_or_equiv
_atom_site_adp_type
_atom_site_occupancy
_atom_site_symmetry_multiplicity
_atom_site_calc_flag
_atom_site_refinement_flags
Br1 Br 1.25664(3) 1.088496(15) 0.404963(15) 0.04046(11) Uani 1 1 d .
O1 O 0.2554(2) 0.80069(9) 0.43702(7) 0.0312(4) Uani 1 1 d .
N2 N 0.6207(3) 0.87424(10) 0.17868(9) 0.0254(4) Uani 1 1 d .
H2A H 0.7032 0.8465 0.1601 0.030 Uiso 1 1 calc R
N3 N 0.3900(2) 0.80638(9) 0.24777(8) 0.0213(4) Uani 1 1 d .
C10 C 0.3436(3) 0.80701(12) 0.32031(10) 0.0223(4) Uani 1 1 d .
C1 C 1.0550(3) 1.02269(12) 0.37935(11) 0.0265(4) Uani 1 1 d .
C8 C 0.5438(3) 0.85436(11) 0.24466(10) 0.0211(4) Uani 1 1 d .
N1 N 0.0695(2) 0.73198(10) 0.35117(9) 0.0270(4) Uani 1 1 d .
C3 C 0.9322(3) 0.92328(12) 0.30733(12) 0.0289(5) Uani 1 1 d .
H3A H 0.9503 0.8866 0.2735 0.035 Uiso 1 1 calc R
C11 C 0.4628(3) 0.85214(12) 0.35997(10) 0.0238(4) Uani 1 1 d .
C5 C 0.7373(3) 0.98283(12) 0.39037(11) 0.0259(5) Uani 1 1 d .
H5A H 0.6226 0.9870 0.4123 0.031 Uiso 1 1 calc R
C2 C 1.0803(3) 0.96981(13) 0.32760(12) 0.0286(5) Uani 1 1 d .
H2B H 1.1960 0.9655 0.3065 0.034 Uiso 1 1 calc R
C7 C 0.5949(3) 0.88189(12) 0.31410(10) 0.0230(4) Uani 1 1 d .
C6 C 0.8849(3) 1.02930(12) 0.41218(11) 0.0278(5) Uani 1 1 d .
H6A H 0.8701 1.0642 0.4481 0.033 Uiso 1 1 calc R
C19 C 0.0982(3) 0.76753(13) 0.17675(12) 0.0309(5) Uani 1 1 d .
H19A H 0.0842 0.8151 0.1553 0.046 Uiso 1 1 calc R
H19B H 0.0346 0.7661 0.2214 0.046 Uiso 1 1 calc R
H19C H 0.0433 0.7318 0.1434 0.046 Uiso 1 1 calc R
C12 C 0.2061(3) 0.77444(12) 0.36700(11) 0.0248(4) Uani 1 1 d .
C16 C -0.0508(3) 0.70069(13) 0.40636(12) 0.0313(5) Uani 1 1 d .
C22 C 0.3446(3) 0.94555(14) 0.12559(13) 0.0354(5) Uani 1 1 d .
H22A H 0.2843 0.9459 0.1710 0.053 Uiso 1 1 calc R
H22B H 0.3040 0.9034 0.0977 0.053 Uiso 1 1 calc R
H22C H 0.3102 0.9888 0.0984 0.053 Uiso 1 1 calc R
C20 C 0.3091(3) 0.75089(12) 0.19296(11) 0.0254(4) Uani 1 1 d .
C4 C 0.7551(3) 0.93028(12) 0.33685(10) 0.0221(4) Uani 1 1 d .
C17 C 0.4098(3) 0.74948(13) 0.12185(11) 0.0326(5) Uani 1 1 d .
H17A H 0.3963 0.7961 0.0982 0.049 Uiso 1 1 calc R
H17B H 0.3542 0.7124 0.0902 0.049 Uiso 1 1 calc R
H17C H 0.5422 0.7391 0.1324 0.049 Uiso 1 1 calc R
C24 C 0.5597(3) 0.94320(13) 0.14094(11) 0.0288(5) Uani 1 1 d .
C15 C -0.1235(3) 0.75642(15) 0.45953(14) 0.0404(6) Uani 1 1 d .
H15A H -0.0181 0.7771 0.4882 0.061 Uiso 1 1 calc R
H15B H -0.2075 0.7329 0.4912 0.061 Uiso 1 1 calc R
H15C H -0.1908 0.7944 0.4326 0.061 Uiso 1 1 calc R
C13 C 0.0624(4) 0.64108(16) 0.44723(16) 0.0513(7) Uani 1 1 d .
H13A H 0.1690 0.6624 0.4747 0.077 Uiso 1 1 calc R
H13B H 0.1070 0.6067 0.4129 0.077 Uiso 1 1 calc R
H13C H -0.0173 0.6166 0.4799 0.077 Uiso 1 1 calc R
C23 C 0.6600(4) 0.94251(17) 0.06961(13) 0.0484(7) Uani 1 1 d .
H23A H 0.6219 0.9001 0.0417 0.073 Uiso 1 1 calc R
H23B H 0.7950 0.9415 0.0804 0.073 Uiso 1 1 calc R
H23C H 0.6261 0.9855 0.0419 0.073 Uiso 1 1 calc R
C18 C 0.3361(3) 0.67516(12) 0.22739(12) 0.0318(5) Uani 1 1 d .
H18A H 0.2746 0.6735 0.2725 0.048 Uiso 1 1 calc R
H18B H 0.4692 0.6655 0.2367 0.048 Uiso 1 1 calc R
H18C H 0.2813 0.6390 0.1945 0.048 Uiso 1 1 calc R
C14 C -0.2219(4) 0.66877(18) 0.36244(16) 0.0536(8) Uani 1 1 d .
H14A H -0.2914 0.7072 0.3373 0.080 Uiso 1 1 calc R
H14B H -0.3027 0.6445 0.3948 0.080 Uiso 1 1 calc R
H14C H -0.1795 0.6344 0.3275 0.080 Uiso 1 1 calc R
C21 C 0.6206(4) 1.01076(14) 0.18497(14) 0.0415(6) Uani 1 1 d .
H21A H 0.5576 1.0114 0.2297 0.062 Uiso 1 1 calc R
H21B H 0.5871 1.0537 0.1571 0.062 Uiso 1 1 calc R
H21C H 0.7556 1.0097 0.1958 0.062 Uiso 1 1 calc R
C9 C 0.4109(3) 0.85223(14) 0.43705(11) 0.0301(5) Uani 1 1 d .
H9A H 0.5168 0.8366 0.4697 0.036 Uiso 1 1 calc R
H9B H 0.3708 0.9004 0.4516 0.036 Uiso 1 1 calc R

loop_
_atom_site_aniso_label
_atom_site_aniso_U_11
_atom_site_aniso_U_22
_atom_site_aniso_U_33
_atom_site_aniso_U_23
_atom_site_aniso_U_13
_atom_site_aniso_U_12
Br1 0.02947(15) 0.03827(17) 0.05340(18) -0.00867(11) 0.00091(11) -0.00998(10)
O1 0.0308(8) 0.0461(10) 0.0171(7) -0.0021(6) 0.0040(6) -0.0145(7)
N2 0.0322(9) 0.0265(10) 0.0186(8) 0.0008(7) 0.0100(7) 0.0052(8)
N3 0.0268(9) 0.0216(9) 0.0156(8) -0.0018(7) 0.0012(6) 0.0001(7)
C10 0.0240(10) 0.0252(11) 0.0178(9) 0.0001(8) 0.0014(8) -0.0017(8)
C1 0.0269(10) 0.0245(11) 0.0279(10) 0.0033(9) 0.0002(8) -0.0008(9)
C8 0.0236(9) 0.0210(10) 0.0191(9) -0.0006(8) 0.0051(7) 0.0019(8)
N1 0.0268(9) 0.0313(10) 0.0232(9) 0.0023(7) 0.0028(7) -0.0054(8)
C3 0.0284(11) 0.0308(12) 0.0283(11) -0.0074(9) 0.0077(9) -0.0007(9)
C11 0.0234(10) 0.0290(11) 0.0193(9) -0.0012(8) 0.0028(8) -0.0008(9)
C5 0.0240(10) 0.0334(12) 0.0210(9) -0.0007(9) 0.0056(8) 0.0000(9)
C2 0.0214(10) 0.0334(12) 0.0316(11) -0.0029(9) 0.0067(8) -0.0014(9)
C7 0.0233(10) 0.0250(11) 0.0212(10) -0.0015(8) 0.0062(8) 0.0010(8)
C6 0.0290(11) 0.0288(12) 0.0256(10) -0.0066(9) 0.0028(8) 0.0009(9)
C19 0.0332(11) 0.0331(13) 0.0256(10) -0.0043(9) -0.0043(9) 0.0007(10)
C12 0.0256(10) 0.0303(12) 0.0183(9) 0.0005(8) 0.0008(8) -0.0008(9)
C16 0.0293(11) 0.0349(13) 0.0303(11) 0.0065(10) 0.0058(9) -0.0077(10)
C22 0.0412(13) 0.0322(13) 0.0325(12) 0.0027(10) -0.0004(10) 0.0037(11)
C20 0.0322(11) 0.0237(11) 0.0201(10) -0.0054(8) 0.0000(8) -0.0021(9)
C4 0.0232(10) 0.0242(11) 0.0190(9) 0.0023(8) 0.0028(8) -0.0006(8)
C17 0.0457(13) 0.0316(12) 0.0208(10) -0.0076(9) 0.0039(9) 0.0003(10)
C24 0.0367(12) 0.0298(12) 0.0205(10) 0.0045(9) 0.0058(9) 0.0002(10)
C15 0.0333(12) 0.0474(15) 0.0423(13) 0.0037(12) 0.0154(10) -0.0050(11)
C13 0.0498(16) 0.0483(17) 0.0582(17) 0.0255(14) 0.0212(13) 0.0071(13)
C23 0.0568(17) 0.0614(18) 0.0288(12) 0.0163(12) 0.0172(12) 0.0078(14)
C18 0.0419(13) 0.0235(11) 0.0296(11) -0.0053(9) -0.0009(9) -0.0017(10)
C14 0.0435(15) 0.066(2) 0.0519(16) -0.0048(14) 0.0059(12) -0.0295(14)
C21 0.0548(15) 0.0272(13) 0.0413(13) 0.0084(10) -0.0064(11) -0.0037(11)
C9 0.0250(10) 0.0447(14) 0.0210(10) -0.0052(9) 0.0044(8) -0.0115(10)

loop_
_atom_type_symbol
_atom_type_description
_atom_type_scat_dispersion_real
_atom_type_scat_dispersion_imag
_atom_type_scat_source
C C 0.0181 0.0091 'International Tables Vol C Tables 4.2.6.8 and 6.1.1.4'
H H 0.0000 0.0000 'International Tables Vol C Tables 4.2.6.8 and 6.1.1.4'
N N 0.0311 0.0180 'International Tables Vol C Tables 4.2.6.8 and 6.1.1.4'
O O 0.0492 0.0322 'International Tables Vol C Tables 4.2.6.8 and 6.1.1.4'
Br Br -0.6763 1.2805 'International Tables Vol C Tables 4.2.6.8 and 6.1.1.4'

loop_
_geom_angle_atom_site_label_1
_geom_angle_atom_site_label_2
_geom_angle_atom_site_label_3
_geom_angle
C12 O1 C9 111.61(15)
C8 N2 C24 120.20(16)
C10 N3 C8 105.43(16)
C10 N3 C20 122.56(16)
C8 N3 C20 130.77(16)
C11 C10 N3 109.93(17)
C11 C10 C12 110.29(17)
N3 C10 C12 139.78(19)
C2 C1 C6 121.2(2)
C2 C1 Br1 119.23(16)
C6 C1 Br1 119.57(16)
C7 C8 N3 110.08(16)
C7 C8 N2 126.93(19)
N3 C8 N2 122.82(17)
C12 N1 C16 123.22(18)
C2 C3 C4 121.2(2)
C10 C11 C7 109.13(17)
C10 C11 C9 109.13(18)
C7 C11 C9 141.73(19)
C6 C5 C4 122.01(19)
C1 C2 C3 119.35(19)
C8 C7 C11 105.37(18)
C8 C7 C4 128.47(18)
C11 C7 C4 126.14(18)
C1 C6 C5 118.6(2)
N1 C12 O1 124.53(18)
N1 C12 C10 130.18(19)
O1 C12 C10 105.29(17)
N1 C16 C13 108.03(18)
N1 C16 C14 104.95(18)
C13 C16 C14 110.8(2)
N1 C16 C15 114.24(19)
C13 C16 C15 110.8(2)
C14 C16 C15 107.9(2)
N3 C20 C17 113.72(17)
N3 C20 C19 108.27(17)
C17 C20 C19 109.86(17)
N3 C20 C18 107.73(16)
C17 C20 C18 106.55(18)
C19 C20 C18 110.70(19)
C5 C4 C3 117.57(19)
C5 C4 C7 120.93(18)
C3 C4 C7 121.46(18)
N2 C24 C22 111.25(18)
N2 C24 C21 112.38(18)
C22 C24 C21 108.4(2)
N2 C24 C23 104.75(18)
C22 C24 C23 110.73(19)
C21 C24 C23 109.3(2)
O1 C9 C11 103.55(16)

loop_
_geom_bond_atom_site_label_1
_geom_bond_atom_site_label_2
_geom_bond_distance
Br1 C1 1.901(2)
O1 C12 1.394(2)
O1 C9 1.448(3)
N2 C8 1.407(2)
N2 C24 1.492(3)
N3 C10 1.392(2)
N3 C8 1.402(3)
N3 C20 1.515(3)
C10 C11 1.357(3)
C10 C12 1.464(3)
C1 C2 1.377(3)
C1 C6 1.383(3)
C8 C7 1.395(3)
N1 C12 1.258(3)
N1 C16 1.480(3)
C3 C2 1.381(3)
C3 C4 1.400(3)
C11 C7 1.407(3)
C11 C9 1.484(3)
C5 C6 1.384(3)
C5 C4 1.387(3)
C7 C4 1.475(3)
C19 C20 1.529(3)
C16 C13 1.522(4)
C16 C14 1.523(3)
C16 C15 1.525(3)
C22 C24 1.525(3)
C20 C17 1.527(3)
C20 C18 1.532(3)
C24 C21 1.525(3)
C24 C23 1.529(3)
